data_4306787
loop_
_publ_author_name
'Natcharee Kongprakaiwoot'
'Bruce C. Noll'
'Seth N. Brown'

_publ_section_title
;
Tetradentate Bis(hydroxamate) and Hydroxamate-Diketonate Ligands and Their
Titanium(IV) Complexes
;
_journal_name_full 'Inorganic Chemistry'
_journal_page_first 11902
_journal_page_last 11909
_journal_paper_doi 10.1021/ic8016479
_journal_volume 47
_journal_year 2008
_chemical_formula_moiety 'C17 H15 N O3'
_chemical_formula_sum 'C17 H15 N O3'
_chemical_formula_weight 281.30
_chemical_name_common '2,2'-biphenyldiacetic acid N-methylhydroxylamine cyclic ester'
_chemical_name_systematic
;
 Dibenzo-8-methyl-8-aza-7-oxa-6,9-dioxocyclodeca-1,3-diene
;
_space_group_IT_number 14
_symmetry_cell_setting monoclinic
_symmetry_space_group_name_Hall '-P 2ybc'
_symmetry_space_group_name_H-M 'P 1 21/c 1'
_atom_sites_solution_hydrogens difmap
_atom_sites_solution_primary direct
_atom_sites_solution_secondary none
_audit_creation_method SHELXL-97
_cell_angle_alpha 90.00
_cell_angle_beta 93.2695(13)
_cell_angle_gamma 90.00
_cell_formula_units_Z 4
_cell_length_a 11.2449(3)
_cell_length_b 15.8005(4)
_cell_length_c 7.6152(2)
_cell_measurement_reflns_used 8438
_cell_measurement_temperature 100(2)
_cell_measurement_theta_max 33.23
_cell_measurement_theta_min 2.58
_cell_volume 1350.83(6)
_computing_cell_refinement 'APEX2/SAINT (Bruker, 2004)'
_computing_data_collection 'APEX2 (Bruker, 2004)'
_computing_data_reduction 'SAINT/XPREP (Bruker, 2004; Sheldrick, 2003)'
_computing_molecular_graphics 'XP (Sheldrick, 1998)'
_computing_publication_material 'XCIF (Sheldrick, 2001)'
_computing_structure_refinement 'XL (Sheldrick, 2001)'
_computing_structure_solution 'XS (Sheldrick, 2001)'
_diffrn_ambient_temperature 100(2)
_diffrn_detector_area_resol_mean 8.33
_diffrn_measured_fraction_theta_full .997
_diffrn_measured_fraction_theta_max .997
_diffrn_measurement_device_type 'Bruker d8-ApexII CCD area detector'
_diffrn_measurement_method '\f and \w scans'
_diffrn_radiation_monochromator graphite
_diffrn_radiation_source 'fine-focus sealed tube'
_diffrn_radiation_type MoK\a
_diffrn_radiation_wavelength 0.71073
_diffrn_reflns_av_R_equivalents 0.0258
_diffrn_reflns_av_sigmaI/netI 0.0105
_diffrn_reflns_limit_h_max 17
_diffrn_reflns_limit_h_min -17
_diffrn_reflns_limit_k_max 24
_diffrn_reflns_limit_k_min -24
_diffrn_reflns_limit_l_max 11
_diffrn_reflns_limit_l_min -11
_diffrn_reflns_number 74156
_diffrn_reflns_theta_full 33.30
_diffrn_reflns_theta_max 33.30
_diffrn_reflns_theta_min 1.81
_exptl_absorpt_coefficient_mu 0.095
_exptl_absorpt_correction_T_max 0.9816
_exptl_absorpt_correction_T_min 0.9605
_exptl_absorpt_correction_type multi-scan
_exptl_absorpt_process_details
;
Blessing, R. H. (1995) Acta Cryst. A51, 33-38.

Sheldrick, G. M. (2004) SADABS, University of G\"ottingen,
Germany.
;
_exptl_crystal_colour colorless
_exptl_crystal_density_diffrn 1.383
_exptl_crystal_density_meas 0
_exptl_crystal_density_method 'not measured'
_exptl_crystal_description rectangular
_exptl_crystal_F_000 592
_exptl_crystal_recrystallization_method
;
Crystals were grown from chloroform/hexanes.
;
_exptl_crystal_size_max 0.43
_exptl_crystal_size_mid 0.22
_exptl_crystal_size_min 0.20
_refine_diff_density_max .592
_refine_diff_density_min -.185
_refine_diff_density_rms .055
_refine_ls_extinction_method none
_refine_ls_goodness_of_fit_ref 1.017
_refine_ls_hydrogen_treatment refall
_refine_ls_matrix_type full
_refine_ls_number_parameters 250
_refine_ls_number_reflns 5202
_refine_ls_number_restraints 0
_refine_ls_restrained_S_all 1.017
_refine_ls_R_factor_all 0.0414
_refine_ls_R_factor_gt 0.0372
_refine_ls_shift/su_max 0.000
_refine_ls_shift/su_mean 0.000
_refine_ls_structure_factor_coef Fsqd
_refine_ls_weighting_details 'calc w=1/[\s^2^(Fo^2^)+(0.0675P)^2^+0.3719P] where P=(Fo^2^+2Fc^2^)/3'
_refine_ls_weighting_scheme calc
_refine_ls_wR_factor_gt 0.1047
_refine_ls_wR_factor_ref 0.1094
_reflns_number_gt 4683
_reflns_number_total 5202
_reflns_threshold_expression >2sigma(I)
_cod_data_source_file ic8016479_si_001_1.cif
_cod_data_source_block hcyclic
_cod_depositor_comments
;
The following automatic conversions were performed:
'_symmetry_cell_setting' value 'Monoclinic' changed to 'monoclinic'
according to '/home/saulius/struct/CIF-dictionaries/cif_core.dic'
dictionary named 'cif_core.dic' version 2.4.1 from 2010-06-29.

Automatic conversion script
Id: cif_fix_enum 1527 2010-12-29 10:47:43Z saulius 
;
_cod_database_code 4306787

loop_
_symmetry_equiv_pos_as_xyz
'x, y, z'
'-x, y+1/2, -z+1/2'
'-x, -y, -z'
'x, -y-1/2, z-1/2'

loop_
_atom_site_label
_atom_site_type_symbol
_atom_site_fract_x
_atom_site_fract_y
_atom_site_fract_z
_atom_site_U_iso_or_equiv
_atom_site_adp_type
_atom_site_occupancy
_atom_site_symmetry_multiplicity
_atom_site_calc_flag
_atom_site_refinement_flags
_atom_site_disorder_assembly
_atom_site_disorder_group
O1 O 0.56521(5) 0.11589(4) 0.12741(8) 0.01843(12) Uani 1 1 d . . .
O2 O 0.91377(5) 0.22098(4) 0.35288(9) 0.02237(13) Uani 1 1 d . . .
O3 O 0.67554(5) 0.08234(3) 0.37733(7) 0.01306(10) Uani 1 1 d . . .
N N 0.73281(6) 0.16151(4) 0.35960(9) 0.01465(12) Uani 1 1 d . . .
C1 C 0.55437(6) -0.02596(4) 0.24733(9) 0.01351(12) Uani 1 1 d . . .
C2 C 0.59657(6) 0.06448(4) 0.23574(9) 0.01265(12) Uani 1 1 d . . .
C3 C 0.90455(6) 0.06959(4) 0.30837(9) 0.01345(12) Uani 1 1 d . . .
C4 C 0.85371(6) 0.15660(4) 0.34474(9) 0.01399(12) Uani 1 1 d . . .
C5 C 0.67364(7) 0.23184(5) 0.44041(11) 0.01905(14) Uani 1 1 d . . .
C11 C 0.76122(6) -0.09152(4) 0.25434(9) 0.01175(12) Uani 1 1 d . . .
C12 C 0.64684(6) -0.08799(4) 0.31989(9) 0.01207(12) Uani 1 1 d . . .
C13 C 0.61824(7) -0.14326(4) 0.45416(10) 0.01487(13) Uani 1 1 d . . .
C14 C 0.70098(7) -0.20100(5) 0.52590(10) 0.01701(13) Uani 1 1 d . . .
C15 C 0.81504(7) -0.20316(5) 0.46419(10) 0.01703(13) Uani 1 1 d . . .
C16 C 0.84449(6) -0.14878(4) 0.32915(10) 0.01456(13) Uani 1 1 d . . .
C21 C 0.79282(6) -0.03654(4) 0.10410(9) 0.01165(12) Uani 1 1 d . . .
C22 C 0.86073(6) 0.03770(4) 0.12848(9) 0.01146(12) Uani 1 1 d . . .
C23 C 0.88632(6) 0.08661(4) -0.01763(9) 0.01395(12) Uani 1 1 d . . .
C24 C 0.84478(7) 0.06344(5) -0.18601(10) 0.01578(13) Uani 1 1 d . . .
C25 C 0.77842(7) -0.01048(5) -0.21139(9) 0.01584(13) Uani 1 1 d . . .
C26 C 0.75277(6) -0.05997(4) -0.06696(9) 0.01436(13) Uani 1 1 d . . .
H1A H 0.5235(12) -0.0408(8) 0.1290(17) 0.023(3) Uiso 1 1 d . . .
H1B H 0.4844(11) -0.0257(8) 0.3229(17) 0.022(3) Uiso 1 1 d . . .
H3A H 0.8838(11) 0.0288(8) 0.4014(17) 0.022(3) Uiso 1 1 d . . .
H3B H 0.9918(12) 0.0783(8) 0.3113(17) 0.022(3) Uiso 1 1 d . . .
H5A H 0.6599(13) 0.2204(9) 0.5624(19) 0.032(3) Uiso 1 1 d . . .
H5B H 0.7261(12) 0.2818(9) 0.4342(19) 0.028(3) Uiso 1 1 d . . .
H5C H 0.5987(12) 0.2427(9) 0.3772(17) 0.024(3) Uiso 1 1 d . . .
H13 H 0.5402(11) -0.1413(8) 0.4995(17) 0.023(3) Uiso 1 1 d . . .
H14 H 0.6782(12) -0.2382(9) 0.6219(18) 0.028(3) Uiso 1 1 d . . .
H15 H 0.8764(11) -0.2432(8) 0.5158(17) 0.023(3) Uiso 1 1 d . . .
H16 H 0.9238(12) -0.1516(8) 0.2880(17) 0.024(3) Uiso 1 1 d . . .
H23 H 0.9328(11) 0.1394(8) 0.0028(16) 0.020(3) Uiso 1 1 d . . .
H24 H 0.8616(11) 0.0993(8) -0.2848(17) 0.021(3) Uiso 1 1 d . . .
H25 H 0.7491(11) -0.0265(8) -0.3306(17) 0.021(3) Uiso 1 1 d . . .
H26 H 0.7040(11) -0.1118(8) -0.0848(17) 0.021(3) Uiso 1 1 d . . .

loop_
_atom_site_aniso_label
_atom_site_aniso_U_11
_atom_site_aniso_U_22
_atom_site_aniso_U_33
_atom_site_aniso_U_23
_atom_site_aniso_U_13
_atom_site_aniso_U_12
O1 0.0217(3) 0.0138(2) 0.0194(3) 0.00336(18) -0.0031(2) -0.00056(19)
O2 0.0174(3) 0.0149(2) 0.0350(3) -0.0077(2) 0.0040(2) -0.00443(19)
O3 0.0146(2) 0.0103(2) 0.0141(2) -0.00100(16) -0.00029(17) -0.00272(16)
N 0.0139(3) 0.0095(2) 0.0208(3) -0.0037(2) 0.0028(2) -0.00207(18)
C1 0.0131(3) 0.0110(3) 0.0162(3) 0.0007(2) -0.0005(2) -0.0013(2)
C2 0.0123(3) 0.0119(3) 0.0137(3) -0.0009(2) 0.0009(2) -0.0002(2)
C3 0.0136(3) 0.0122(3) 0.0145(3) -0.0019(2) -0.0005(2) 0.0004(2)
C4 0.0140(3) 0.0133(3) 0.0146(3) -0.0031(2) 0.0004(2) -0.0009(2)
C5 0.0190(3) 0.0134(3) 0.0253(4) -0.0067(3) 0.0060(3) -0.0004(2)
C11 0.0137(3) 0.0096(3) 0.0119(3) 0.0000(2) 0.0006(2) -0.0010(2)
C12 0.0135(3) 0.0099(3) 0.0128(3) 0.0002(2) 0.0002(2) -0.0010(2)
C13 0.0169(3) 0.0126(3) 0.0154(3) 0.0016(2) 0.0027(2) -0.0018(2)
C14 0.0218(3) 0.0128(3) 0.0163(3) 0.0038(2) 0.0007(2) -0.0013(2)
C15 0.0193(3) 0.0126(3) 0.0189(3) 0.0032(2) -0.0022(2) 0.0003(2)
C16 0.0145(3) 0.0119(3) 0.0171(3) 0.0007(2) -0.0005(2) 0.0000(2)
C21 0.0128(3) 0.0102(3) 0.0121(3) 0.0000(2) 0.0015(2) 0.0002(2)
C22 0.0119(3) 0.0097(3) 0.0129(3) -0.0008(2) 0.0016(2) 0.00068(19)
C23 0.0153(3) 0.0113(3) 0.0156(3) 0.0011(2) 0.0032(2) -0.0001(2)
C24 0.0186(3) 0.0153(3) 0.0138(3) 0.0019(2) 0.0037(2) 0.0006(2)
C25 0.0186(3) 0.0165(3) 0.0125(3) -0.0006(2) 0.0015(2) 0.0000(2)
C26 0.0167(3) 0.0130(3) 0.0133(3) -0.0013(2) 0.0007(2) -0.0015(2)

loop_
_atom_type_symbol
_atom_type_description
_atom_type_scat_dispersion_real
_atom_type_scat_dispersion_imag
_atom_type_scat_source
C C .0033 .0016 'International Tables Vol C Tables 4.2.6.8 and 6.1.1.4'
H H .0000 .0000 'International Tables Vol C Tables 4.2.6.8 and 6.1.1.4'
N N .0061 .0033 'International Tables Vol C Tables 4.2.6.8 and 6.1.1.4'
O O .0106 .0060 'International Tables Vol C Tables 4.2.6.8 and 6.1.1.4'

loop_
_geom_angle_atom_site_label_1
_geom_angle_atom_site_label_2
_geom_angle_atom_site_label_3
_geom_angle
_geom_angle_site_symmetry_1
_geom_angle_site_symmetry_3
_geom_angle_publ_flag
C2 O3 N 112.34(5) . . ?
C4 N O3 114.55(6) . . ?
C4 N C5 123.98(6) . . ?
O3 N C5 114.46(6) . . ?
C2 C1 C12 115.05(6) . . ?
C2 C1 H1A 105.7(8) . . ?
C12 C1 H1A 112.5(8) . . ?
C2 C1 H1B 106.8(7) . . ?
C12 C1 H1B 109.9(7) . . ?
H1A C1 H1B 106.4(10) . . ?
O1 C2 O3 123.27(6) . . ?
O1 C2 C1 126.98(6) . . ?
O3 C2 C1 109.68(6) . . ?
C22 C3 C4 111.04(6) . . ?
C22 C3 H3A 110.5(7) . . ?
C4 C3 H3A 110.5(7) . . ?
C22 C3 H3B 109.7(8) . . ?
C4 C3 H3B 104.7(8) . . ?
H3A C3 H3B 110.3(11) . . ?
O2 C4 N 119.75(7) . . ?
O2 C4 C3 123.37(7) . . ?
N C4 C3 116.79(6) . . ?
N C5 H5A 111.5(9) . . ?
N C5 H5B 107.6(8) . . ?
H5A C5 H5B 108.9(12) . . ?
N C5 H5C 109.6(8) . . ?
H5A C5 H5C 109.3(12) . . ?
H5B C5 H5C 110.0(12) . . ?
C16 C11 C12 119.02(6) . . ?
C16 C11 C21 120.28(6) . . ?
C12 C11 C21 120.68(6) . . ?
C13 C12 C11 119.24(6) . . ?
C13 C12 C1 119.42(6) . . ?
C11 C12 C1 121.34(6) . . ?
C14 C13 C12 121.37(7) . . ?
C14 C13 H13 118.9(8) . . ?
C12 C13 H13 119.7(8) . . ?
C15 C14 C13 119.46(7) . . ?
C15 C14 H14 121.4(8) . . ?
C13 C14 H14 119.1(8) . . ?
C14 C15 C16 119.75(7) . . ?
C14 C15 H15 120.8(7) . . ?
C16 C15 H15 119.5(7) . . ?
C15 C16 C11 121.13(7) . . ?
C15 C16 H16 118.3(8) . . ?
C11 C16 H16 120.5(8) . . ?
C26 C21 C22 119.05(6) . . ?
C26 C21 C11 118.63(6) . . ?
C22 C21 C11 122.32(6) . . ?
C23 C22 C21 119.40(6) . . ?
C23 C22 C3 117.68(6) . . ?
C21 C22 C3 122.88(6) . . ?
C24 C23 C22 121.03(6) . . ?
C24 C23 H23 120.9(7) . . ?
C22 C23 H23 118.1(7) . . ?
C23 C24 C25 119.89(6) . . ?
C23 C24 H24 119.5(8) . . ?
C25 C24 H24 120.6(8) . . ?
C26 C25 C24 119.63(7) . . ?
C26 C25 H25 120.8(8) . . ?
C24 C25 H25 119.6(8) . . ?
C25 C26 C21 120.98(6) . . ?
C25 C26 H26 119.6(7) . . ?
C21 C26 H26 119.4(7) . . ?

loop_
_geom_bond_atom_site_label_1
_geom_bond_atom_site_label_2
_geom_bond_distance
_geom_bond_site_symmetry_2
_geom_bond_publ_flag
O1 C2 1.1965(9) . ?
O2 C4 1.2207(9) . ?
O3 C2 1.3862(8) . ?
O3 N 1.4170(8) . ?
N C4 1.3728(9) . ?
N C5 1.4501(10) . ?
C1 C2 1.5099(10) . ?
C1 C12 1.5104(10) . ?
C1 H1A 0.975(13) . ?
C1 H1B 1.001(13) . ?
C3 C22 1.5154(10) . ?
C3 C4 1.5204(10) . ?
C3 H3A 0.996(13) . ?
C3 H3B 0.990(13) . ?
C5 H5A 0.968(15) . ?
C5 H5B 0.988(14) . ?
C5 H5C 0.962(13) . ?
C11 C16 1.3997(10) . ?
C11 C12 1.4071(9) . ?
C11 C21 1.4954(9) . ?
C12 C13 1.3961(9) . ?
C13 C14 1.3923(10) . ?
C13 H13 0.962(13) . ?
C14 C15 1.3913(11) . ?
C14 H14 0.983(14) . ?
C15 C16 1.3944(10) . ?
C15 H15 1.000(13) . ?
C16 H16 0.963(13) . ?
C21 C26 1.4036(10) . ?
C21 C22 1.4062(9) . ?
C22 C23 1.3980(9) . ?
C23 C24 1.3885(10) . ?
C23 H23 0.992(13) . ?
C24 C25 1.3936(10) . ?
C24 H24 0.969(13) . ?
C25 C26 1.3930(10) . ?
C25 H25 0.981(13) . ?
C26 H26 0.990(13) . ?

loop_
_cod_related_entry_id
_cod_related_entry_database
_cod_related_entry_code
1 ChemSpider 30660834
